data_4111597
loop_
_publ_author_name
'Dragoslav Vidovic'
'Jennifer A. Moore'
'Jamie N. Jones'
'Alan H. Cowley'

_publ_contact_author_address
;
   Department of Chemistry and Biochemistry
   University of Texas-Austin
   1 University Station, A5300
   Austin, TX 78701
   USA
;
_publ_contact_author_email cowley@mail.utexas.edu
_publ_contact_author_fax 512-471-6822
_publ_contact_author_name
;
Alan H. Cowley
;
_publ_contact_author_phone 512-471-6591
_publ_section_title
;
 Synthesis and Characterization of a Coordinated Oxoborane: Lewis Acid
 Stabilization of a Boron-Oxygen Double Bond
;
_journal_name_full 'Journal of the American Chemical Society'
_journal_page_first 4566
_journal_page_last 4567
_journal_paper_doi 10.1021/ja0507564
_journal_volume 127
_journal_year 2005
_chemical_formula_moiety 'C23 H12 Al B Cl4 F10 N2'
_chemical_formula_sum 'C23 H12 Al B Cl4 F10 N2'
_chemical_formula_weight 685.94
_chemical_name_systematic ?
_space_group_IT_number 62
_symmetry_cell_setting orthorhombic
_symmetry_space_group_name_Hall '-P 2ac 2n'
_symmetry_space_group_name_H-M 'P n m a'
_atom_sites_solution_hydrogens geom
_atom_sites_solution_primary direct
_atom_sites_solution_secondary difmap
_audit_creation_method
;
manual editing of the .cif file 
created by SHELXTL Ver. 6.10 
;
_cell_angle_alpha 90
_cell_angle_beta 90
_cell_angle_gamma 90
_cell_formula_units_Z 4
_cell_length_a 25.588(5)
_cell_length_b 15.086(3)
_cell_length_c 7.1553(14)
_cell_measurement_temperature 153(2)
_cell_volume 2762.1(9)
_computing_cell_refinement 'Collect software, Nonius B.V. 1998'
_computing_data_collection 'Collect software, Nonius B.V. 1998'
_computing_data_reduction
;
DENZO and Scalepack (Otwinoski and Minor, 1997)
;
_computing_molecular_graphics 'XP SHELXTL/PC, Siemens Analytical'
_computing_structure_refinement 'XL SHELXTL/PC, Siemens Analytical'
_computing_structure_solution
;
SIR97 - Altomare A., Burla M.C., Camalli M., Cascarano G.L., Giacovazzo C., 
Guagliardi A., Moliterni A.G.G., Polidori G.,Spagna R.
;
_diffrn_ambient_temperature 153(2)
_diffrn_measurement_device_type 'Nonius Kappa CCD'
_diffrn_measurement_method \w-scan
_diffrn_radiation_monochromator graphite
_diffrn_radiation_source 'fine-focus sealed tube'
_diffrn_radiation_type MoK\a
_diffrn_radiation_wavelength 0.71073
_diffrn_reflns_av_R_equivalents 0.1102
_diffrn_reflns_av_unetI/netI 0.1253
_diffrn_reflns_limit_h_max 29
_diffrn_reflns_limit_h_min -29
_diffrn_reflns_limit_k_max 17
_diffrn_reflns_limit_k_min -17
_diffrn_reflns_limit_l_max 8
_diffrn_reflns_limit_l_min -8
_diffrn_reflns_number 4084
_diffrn_reflns_theta_full 24
_diffrn_reflns_theta_max 24
_diffrn_reflns_theta_min 2.09
_exptl_absorpt_coefficient_mu 0.547
_exptl_absorpt_correction_T_max 0.0
_exptl_absorpt_correction_T_min 0.0
_exptl_absorpt_correction_type none
_exptl_absorpt_process_details
;
;
_exptl_crystal_colour colorless
_exptl_crystal_density_diffrn 1.65
_exptl_crystal_description block
_exptl_crystal_F_000 1360
_exptl_crystal_size_max 0.30
_exptl_crystal_size_mid 0.26
_exptl_crystal_size_min 0.22
_refine_diff_density_max 0.828
_refine_diff_density_min -0.822
_refine_diff_density_rms 0.085
_refine_ls_extinction_coef 0.0055(14)
_refine_ls_extinction_expression Fc^*^=kFc[1+0.001xFc^2^\l^3^/sin(2\q)]^-1/4^
_refine_ls_extinction_method SHELXL
_refine_ls_goodness_of_fit_ref 1.045
_refine_ls_hydrogen_treatment mixed
_refine_ls_matrix_type full
_refine_ls_number_parameters 213
_refine_ls_number_reflns 2259
_refine_ls_number_restraints 0
_refine_ls_restrained_S_all 1.045
_refine_ls_R_factor_all 0.1843
_refine_ls_R_factor_gt 0.079
_refine_ls_shift/su_max 0
_refine_ls_shift/su_mean 0
_refine_ls_structure_factor_coef Fsqd
_refine_ls_weighting_details 'calc w=1/[\s^2^(Fo^2^)+(0.0977P)^2^+5.7949P] where P=(Fo^2^+2Fc^2^)/3'
_refine_ls_weighting_scheme calc
_refine_ls_wR_factor_gt 0.1879
_refine_ls_wR_factor_ref 0.2443
_reflns_number_gt 1027
_reflns_number_total 2259
_reflns_threshold_expression >2sigma(I)
_cod_data_source_file ja0507564si20050204_031017.cif
_cod_data_source_block ccddvjm001
_cod_depositor_comments
;
 Changing the _chemical_formula_sum data item value from
 'al b c23 cl4 f10 h12 n2' to 'C23 H12 Al B Cl4 F10 N2'.

 Antanas Vaitkus,
 2017-01-04
;
_cod_original_formula_sum 'c23 h12 al b cl4 f10 n2'
_cod_database_code 4111597

loop_
_symmetry_equiv_pos_as_xyz
'x, y, z'
'-x+1/2, -y, z+1/2'
'-x, y+1/2, -z'
'x+1/2, -y+1/2, -z+1/2'
'-x, -y, -z'
'x-1/2, y, -z-1/2'
'x, -y-1/2, z'
'-x-1/2, y-1/2, z-1/2'

loop_
_atom_site_label
_atom_site_type_symbol
_atom_site_fract_x
_atom_site_fract_y
_atom_site_fract_z
_atom_site_U_iso_or_equiv
_atom_site_adp_type
_atom_site_occupancy
_atom_site_symmetry_multiplicity
_atom_site_calc_flag
_atom_site_refinement_flags
Cl2 Cl 0.17123(16) 0.1377(2) 0.8137(6) 0.158(2) Uani 1 1 d .
Cl3 Cl 0.27146(15) 0.25 1.0204(5) 0.200(4) Uani 1 2 d S
C10 C 0.0694(4) 0.0133(6) 0.9819(13) 0.063(2) Uani 1 1 d .
C7 C 0.1298(4) -0.0416(6) 0.2812(12) 0.070(3) Uani 1 1 d .
C11 C 0.1023(3) -0.0582(6) 0.9673(12) 0.052(2) Uani 1 1 d .
C8 C 0.0967(5) 0.0312(6) 0.2986(14) 0.085(4) Uani 1 1 d .
C6 C -0.1325(3) 0.0878(6) 0.8834(11) 0.054(2) Uani 1 1 d .
F4 F 0.0406(2) 0.0394(3) 0.8374(8) 0.0819(16) Uani 1 1 d .
F1 F 0.1584(3) -0.0684(4) 0.4268(7) 0.094(2) Uani 1 1 d .
F5 F 0.10376(18) -0.1038(3) 0.8065(6) 0.0686(15) Uani 1 1 d .
F2 F 0.0947(3) 0.0729(4) 0.4610(8) 0.130(3) Uani 1 1 d .
F3 F 0.0354(3) 0.1265(3) 1.1678(9) 0.107(2) Uani 1 1 d .
C18 C -0.0799(4) 0.25 0.7574(14) 0.036(2) Uani 1 2 d S
C20 C -0.0270(5) 0.25 0.4822(17) 0.073(4) Uani 1 2 d S
H22 H -0.025 0.25 0.3496 0.088 Uiso 1 2 calc SR
C22 C 0.0150(5) 0.25 0.7797(19) 0.059(3) Uani 1 2 d S
C23 C -0.0339(5) 0.25 0.8603(19) 0.068(4) Uani 1 2 d S
C21 C 0.0188(5) 0.25 0.5883(16) 0.050(3) Uani 1 2 d S
H23 H 0.052 0.25 0.529 0.06 Uiso 1 2 calc SR
C19 C -0.0745(5) 0.25 0.5686(15) 0.062(3) Uani 1 2 d S
H25 H -0.1052 0.25 0.4936 0.074 Uiso 1 2 calc SR
B1 B -0.1339(5) 0.25 0.8493(16) 0.042(3) Uani 1 2 d S
C9 C 0.0675(4) 0.0568(6) 1.1493(16) 0.075(3) Uani 1 1 d .
H2 H -0.035(4) 0.25 0.979(14) 0.05(3) Uiso 1 2 d S
H1 H 0.050(5) 0.25 0.837(16) 0.08(4) Uiso 1 2 d S
H4 H -0.272(4) 0.25 1.061(14) 0.05(3) Uiso 1 2 d S
Cl1 Cl 0.14736(12) 0.25 1.2226(4) 0.0709(11) Uani 1 2 d S
Al1 Al 0.19060(13) 0.25 0.9686(5) 0.0458(10) Uani 1 2 d S
N1 N -0.1613(2) 0.1700(4) 0.8997(8) 0.0477(18) Uani 1 1 d .
C2 C -0.2104(3) 0.1708(7) 0.9731(11) 0.066(3) Uani 1 1 d .
C1 C -0.2354(3) 0.0841(7) 1.0289(13) 0.085(3) Uani 1 1 d .
H2A H -0.2144 0.0559 1.1267 0.128 Uiso 1 1 calc R
H2B H -0.2373 0.0449 0.9199 0.128 Uiso 1 1 calc R
H2C H -0.2707 0.0953 1.0762 0.128 Uiso 1 1 calc R
C3 C -0.2358(5) 0.25 1.0036(17) 0.070(4) Uani 1 2 d S

loop_
_atom_site_aniso_label
_atom_site_aniso_U_11
_atom_site_aniso_U_22
_atom_site_aniso_U_33
_atom_site_aniso_U_23
_atom_site_aniso_U_13
_atom_site_aniso_U_12
Cl2 0.195(4) 0.096(2) 0.182(4) -0.077(2) 0.132(3) -0.081(2)
Cl3 0.036(2) 0.518(12) 0.045(2) 0 -0.0003(18) 0
C10 0.051(6) 0.068(6) 0.069(7) -0.005(6) 0.012(5) -0.020(5)
C7 0.112(8) 0.054(6) 0.045(6) -0.003(5) -0.004(6) -0.035(6)
C11 0.048(5) 0.057(5) 0.052(5) -0.004(5) 0.009(5) -0.012(5)
C8 0.148(11) 0.044(6) 0.065(7) -0.017(6) 0.032(7) -0.030(7)
C6 0.063(6) 0.055(6) 0.043(5) -0.001(5) 0.007(4) -0.029(5)
F4 0.073(4) 0.072(3) 0.100(4) 0.009(3) -0.004(3) 0.004(3)
F1 0.156(6) 0.080(4) 0.048(3) -0.007(3) -0.020(3) -0.024(4)
F5 0.063(3) 0.086(3) 0.057(3) -0.009(3) -0.010(2) 0.012(3)
F2 0.252(9) 0.060(4) 0.079(4) -0.021(3) 0.020(5) -0.010(4)
F3 0.147(6) 0.045(3) 0.131(5) -0.003(3) 0.040(5) 0.006(4)
C18 0.036(6) 0.035(6) 0.038(6) 0 0.011(5) 0
C20 0.042(8) 0.133(12) 0.044(7) 0 0.015(7) 0
C22 0.027(7) 0.075(9) 0.074(10) 0 0.000(7) 0
C23 0.054(10) 0.115(12) 0.036(8) 0 0.004(7) 0
C21 0.046(8) 0.056(8) 0.049(8) 0 0.019(6) 0
C19 0.045(8) 0.096(10) 0.045(7) 0 -0.002(6) 0
B1 0.044(9) 0.051(8) 0.032(7) 0 -0.005(6) 0
C9 0.099(8) 0.046(6) 0.082(8) 0.006(6) 0.012(7) -0.015(6)
Cl1 0.0396(18) 0.129(3) 0.0445(18) 0 0.0015(14) 0
Al1 0.036(2) 0.058(2) 0.0431(19) 0 0.0016(16) 0
N1 0.038(4) 0.071(5) 0.034(3) 0.001(3) 0.000(3) -0.009(4)
C2 0.037(5) 0.129(9) 0.031(4) 0.004(6) 0.004(4) -0.030(6)
C1 0.047(6) 0.135(9) 0.074(7) 0.037(7) -0.006(5) -0.035(6)
C3 0.037(9) 0.140(15) 0.033(7) 0 0.003(6) 0

loop_
_atom_type_symbol
_atom_type_description
_atom_type_scat_dispersion_real
_atom_type_scat_dispersion_imag
_atom_type_scat_source
C C 0.0033 0.0016 'International Tables Vol C Tables 4.2.6.8 and 6.1.1.4'
H H 0.0000 0.0000 'International Tables Vol C Tables 4.2.6.8 and 6.1.1.4'
N N 0.0061 0.0033 'International Tables Vol C Tables 4.2.6.8 and 6.1.1.4'
F F 0.0171 0.0103 'International Tables Vol C Tables 4.2.6.8 and 6.1.1.4'
Al Al 0.0645 0.0514 'International Tables Vol C Tables 4.2.6.8 and 6.1.1.4'

loop_
_geom_angle_atom_site_label_1
_geom_angle_atom_site_label_2
_geom_angle_atom_site_label_3
_geom_angle
_geom_angle_site_symmetry_1
_geom_angle_site_symmetry_3
F4 C10 C9 121.3(10) . .
F4 C10 C11 120.9(8) . .
C9 C10 C11 117.7(10) . .
F1 C7 C6 119.3(9) . 5_556
F1 C7 C8 120.1(9) . .
C6 C7 C8 120.6(9) 5_556 .
F5 C11 C10 119.0(8) . .
F5 C11 C6 118.6(8) . 5_557
C10 C11 C6 122.3(8) . 5_557
F2 C8 C9 122.2(11) . 1_554
F2 C8 C7 118.6(11) . .
C9 C8 C7 119.2(9) 1_554 .
C7 C6 C11 117.9(9) 5_556 5_557
C7 C6 N1 122.1(8) 5_556 .
C11 C6 N1 119.7(7) 5_557 .
C19 C18 C23 116.3(11) . .
C19 C18 B1 121.2(10) . .
C23 C18 B1 122.5(10) . .
C19 C20 C21 120.1(11) . .
C19 C20 H22 119.9 . .
C21 C20 H22 119.9 . .
C21 C22 C23 118.7(12) . .
C21 C22 H1 110(7) . .
C23 C22 H1 131(7) . .
C22 C23 C18 123.2(12) . .
C22 C23 H2 116(7) . .
C18 C23 H2 121(7) . .
C22 C21 C20 119.0(11) . .
C22 C21 H23 120.5 . .
C20 C21 H23 120.5 . .
C18 C19 C20 122.7(12) . .
C18 C19 H25 118.6 . .
C20 C19 H25 118.6 . .
N1 B1 N1 113.8(10) . 7_565
N1 B1 C18 123.1(5) . .
N1 B1 C18 123.1(5) 7_565 .
F3 C9 C8 118.8(10) . 1_556
F3 C9 C10 119.0(10) . .
C8 C9 C10 122.2(10) 1_556 .
Cl2 Al1 Cl2 108.7(3) . 7_565
Cl2 Al1 Cl3 109.15(17) . .
Cl2 Al1 Cl3 109.15(17) 7_565 .
Cl2 Al1 Cl1 109.31(14) . .
Cl2 Al1 Cl1 109.31(14) 7_565 .
Cl3 Al1 Cl1 111.2(2) . .
C2 N1 B1 122.5(8) . .
C2 N1 C6 120.5(7) . .
B1 N1 C6 116.8(7) . .
N1 C2 C3 120.3(10) . .
N1 C2 C1 119.0(9) . .
C3 C2 C1 120.6(8) . .
C2 C1 H2A 109.5 . .
C2 C1 H2B 109.5 . .
H2A C1 H2B 109.5 . .
C2 C1 H2C 109.5 . .
H2A C1 H2C 109.5 . .
H2B C1 H2C 109.5 . .
C2 C3 C2 120.2(13) . 7_565
C2 C3 H4 119.7(7) . .
C2 C3 H4 119.7(7) 7_565 .

loop_
_geom_bond_atom_site_label_1
_geom_bond_atom_site_label_2
_geom_bond_distance
_geom_bond_site_symmetry_2
Cl2 Al1 2.084(3) .
Cl3 Al1 2.102(5) .
C10 F4 1.329(10) .
C10 C9 1.367(12) .
C10 C11 1.374(12) .
C7 F1 1.336(10) .
C7 C6 1.370(11) 5_556
C7 C8 1.393(14) .
C11 F5 1.340(9) .
C11 C6 1.393(11) 5_557
C8 F2 1.323(10) .
C8 C9 1.360(14) 1_554
C6 C7 1.370(11) 5_556
C6 C11 1.393(11) 5_557
C6 N1 1.446(10) .
F3 C9 1.340(11) .
C18 C19 1.358(14) .
C18 C23 1.388(16) .
C18 B1 1.532(16) .
C20 C19 1.365(15) .
C20 C21 1.396(15) .
C20 H22 0.95 .
C22 C21 1.373(16) .
C22 C23 1.378(17) .
C22 H1 0.99(12) .
C23 H2 0.85(9) .
C21 H23 0.95 .
C19 H25 0.95 .
B1 N1 1.441(9) .
B1 N1 1.441(9) 7_565
C9 C8 1.360(14) 1_556
Cl1 Al1 2.127(4) .
Al1 Cl2 2.084(3) 7_565
N1 C2 1.362(10) .
C2 C3 1.378(11) .
C2 C1 1.509(12) .
C1 H2A 0.98 .
C1 H2B 0.98 .
C1 H2C 0.98 .
C3 C2 1.378(11) 7_565
C3 H4 1.01(10) .

loop_
_geom_torsion_atom_site_label_1
_geom_torsion_atom_site_label_2
_geom_torsion_atom_site_label_3
_geom_torsion_atom_site_label_4
_geom_torsion
_geom_torsion_site_symmetry_1
_geom_torsion_site_symmetry_4
F4 C10 C11 F5 -2.3(12) . .
C9 C10 C11 F5 178.0(7) . .
F4 C10 C11 C6 -179.3(7) . 5_557
C9 C10 C11 C6 1.1(13) . 5_557
F1 C7 C8 F2 0.5(14) . .
C6 C7 C8 F2 178.9(8) 5_556 .
F1 C7 C8 C9 -179.2(8) . 1_554
C6 C7 C8 C9 -0.8(14) 5_556 1_554
C21 C22 C23 C18 0.000(3) . .
C19 C18 C23 C22 0.000(3) . .
B1 C18 C23 C22 180.000(2) . .
C23 C22 C21 C20 0.000(3) . .
C19 C20 C21 C22 0.000(2) . .
C23 C18 C19 C20 0.000(2) . .
B1 C18 C19 C20 180.000(2) . .
C21 C20 C19 C18 0.000(2) . .
C19 C18 B1 N1 91.2(9) . .
C23 C18 B1 N1 -88.8(9) . .
C19 C18 B1 N1 -91.2(9) . 7_565
C23 C18 B1 N1 88.8(9) . 7_565
F4 C10 C9 F3 0.7(13) . .
C11 C10 C9 F3 -179.6(8) . .
F4 C10 C9 C8 -179.9(8) . 1_556
C11 C10 C9 C8 -0.2(14) . 1_556
N1 B1 N1 C2 5.4(13) 7_565 .
C18 B1 N1 C2 -176.8(9) . .
N1 B1 N1 C6 -169.6(6) 7_565 .
C18 B1 N1 C6 8.2(13) . .
C7 C6 N1 C2 98.9(9) 5_556 .
C11 C6 N1 C2 -87.6(9) 5_557 .
C7 C6 N1 B1 -86.0(10) 5_556 .
C11 C6 N1 B1 87.6(9) 5_557 .
B1 N1 C2 C3 -0.6(13) . .
C6 N1 C2 C3 174.3(9) . .
B1 N1 C2 C1 -177.7(8) . .
C6 N1 C2 C1 -2.8(11) . .
N1 C2 C3 C2 -4.8(17) . 7_565
C1 C2 C3 C2 172.3(7) . 7_565
